data_7001257
loop_
_publ_author_name
'Knight, Edward R.'
'Leung, Nina H.'
'Lin, Yvonne H.'
'Cowley, Andrew R.'
'Watkin, David J.'
'Thompson, Amber L.'
'Hogarth, Graeme'
'Wilton-Ely, James D. E. T.'

_publ_section_title
;
 Multimetallic arrays: Symmetrical bi-, tri- and tetrametallic
 complexes based on the group 10 metals and the functionalisation of
 gold nanoparticles with nickel-phosphine surface units
;
_journal_issue 19
_journal_name_full 'Dalton Transactions'
_journal_page_first 3688
_journal_page_last 3697
_journal_paper_doi 10.1039/b821947h
_journal_year 2009
_chemical_formula_moiety 'C30 H68 F12 N2 P6 Pt2 S4'
_chemical_formula_sum 'C30 H68 F12 N2 P6 Pt2 S4'
_chemical_formula_weight 1389.15
_chemical_melting_point ?
_space_group_IT_number 14
_symmetry_cell_setting monoclinic
_symmetry_space_group_name_Hall '-P 2yn'
_symmetry_space_group_name_H-M 'P 1 21/n 1'
_atom_sites_solution_hydrogens geom
_atom_sites_solution_primary direct
_audit_creation_date 07-03-02
_audit_creation_method CRYSTALS_ver_12.84
_cell_angle_alpha 90
_cell_angle_beta 91.3055(7)
_cell_angle_gamma 90
_cell_formula_units_Z 2
_cell_length_a 10.9130(2)
_cell_length_b 10.7573(2)
_cell_length_c 21.0009(5)
_cell_measurement_reflns_used 5026
_cell_measurement_temperature 150
_cell_measurement_theta_max 29
_cell_measurement_theta_min 5
_cell_volume 2464.75(9)
_computing_cell_refinement 'DENZO/SCALEPACK (Otwinowski & Minor, 1997)'
_computing_data_collection 'COLLECT (Nonius, 1997-2001).'
_computing_data_reduction 'DENZO/SCALEPACK (Otwinowski & Minor, 1997)'
_computing_molecular_graphics 'CAMERON (Watkin et al., 1996)'
_computing_publication_material 'CRYSTALS (Betteridge et al., 2003)'
_computing_structure_refinement 'CRYSTALS (Betteridge et al., 2003)'
_computing_structure_solution 'SIR92 (Altomare et al., 1994)'
_diffrn_ambient_temperature 150
_diffrn_measured_fraction_theta_full 0.973
_diffrn_measured_fraction_theta_max 0.942
_diffrn_measurement_device_type 'Nonius KappaCCD'
_diffrn_measurement_method \w
_diffrn_radiation_monochromator graphite
_diffrn_radiation_type 'Mo K\a'
_diffrn_radiation_wavelength 0.71073
_diffrn_reflns_av_R_equivalents 0.061
_diffrn_reflns_limit_h_max 14
_diffrn_reflns_limit_h_min -14
_diffrn_reflns_limit_k_max 14
_diffrn_reflns_limit_k_min -13
_diffrn_reflns_limit_l_max 28
_diffrn_reflns_limit_l_min -28
_diffrn_reflns_number 17146
_diffrn_reflns_theta_full 25.033
_diffrn_reflns_theta_max 29.109
_diffrn_reflns_theta_min 5.109
_diffrn_standards_number 0
_exptl_absorpt_coefficient_mu 6.105
_exptl_absorpt_correction_T_max 0.45
_exptl_absorpt_correction_T_min 0.18
_exptl_absorpt_correction_type multi-scan
_exptl_absorpt_process_details 'DENZO/SCALEPACK (Otwinowski & Minor, 1997)'
_exptl_crystal_colour colourless
_exptl_crystal_density_diffrn 1.872
_exptl_crystal_density_meas ?
_exptl_crystal_density_method .
_exptl_crystal_description prism
_exptl_crystal_F_000 1360
_exptl_crystal_size_max 0.32
_exptl_crystal_size_mid 0.27
_exptl_crystal_size_min 0.13
_refine_diff_density_max 2.10
_refine_diff_density_min -2.00
_refine_ls_extinction_method None
_refine_ls_goodness_of_fit_ref 0.9493
_refine_ls_hydrogen_treatment constr
_refine_ls_matrix_type full
_refine_ls_number_parameters 256
_refine_ls_number_reflns 6226
_refine_ls_number_restraints 18
_refine_ls_R_factor_all 0.0478
_refine_ls_R_factor_gt 0.0398
_refine_ls_shift/su_max 0.003418
_refine_ls_structure_factor_coef Fsqd
_refine_ls_weighting_details
;
Method= Modified Sheldrick
w=1/[\s^2^(F^2^) + ( 0.07P)^2^ + 0.56P]
,where P=(max(Fo^2^,0) + 2Fc^2^)/3
;
_refine_ls_weighting_scheme calc
_refine_ls_wR_factor_all 0.1080
_refine_ls_wR_factor_gt 0.1027
_refine_ls_wR_factor_ref 0.1080
_reflns_limit_h_max 14
_reflns_limit_h_min -14
_reflns_limit_k_max 14
_reflns_limit_k_min 0
_reflns_limit_l_max 28
_reflns_limit_l_min 0
_reflns_number_gt 5243
_reflns_number_total 6229
_reflns_threshold_expression I>2.0\s(I)
_oxford_diffrn_Wilson_B_factor 1.48
_oxford_diffrn_Wilson_scale 45.33
_oxford_refine_ls_scale 0.15043(7)
_cod_data_source_file b821947h.txt
_cod_data_source_block 3
_cod_depositor_comments
;
The following automatic conversions were performed:
'_symmetry_cell_setting' value 'Monoclinic' changed to 'monoclinic'
according to '/home/saulius/struct/CIF-dictionaries/cif_core.dic'
dictionary named 'cif_core.dic' version 2.4.1 from 2010-06-29.

Automatic conversion script
Id: cif_fix_enum 1527 2010-12-29 10:47:43Z saulius 

The following automatic conversions were performed:

'_chemical_melting_point' value 'not measured' was changed to '?' -
the value is undefined or not given.

Automatic conversion script
Id: cif_fix_values 1646 2011-03-28 12:23:43Z adriana 
;
_cod_original_sg_symbol_H-M 'P 1 21/n 1 '
_cod_database_code 7001257

loop_
_symmetry_equiv_pos_as_xyz
x,y,z
-x,-y,-z
-x+1/2,y+1/2,-z+1/2
x+1/2,-y+1/2,z+1/2

loop_
_atom_site_label
_atom_site_type_symbol
_atom_site_fract_x
_atom_site_fract_y
_atom_site_fract_z
_atom_site_U_iso_or_equiv
_atom_site_occupancy
_atom_site_adp_type
_atom_site_refinement_flags_posn
_atom_site_refinement_flags_adp
_atom_site_refinement_flags_occupancy
_atom_site_disorder_assembly
_atom_site_disorder_group
_oxford_atom_site_special_shape
_atom_site_attached_hydrogens
Pt1 Pt 0.472345(14) 0.536070(14) 0.737081(8) 0.0183 1.0000 Uani . . . . . . .
P2 P 1.0000 0.5000 0.5000 0.0276 1.0000 Uani DS U . . . . .
F3 F 0.9718(4) 0.6177(3) 0.54413(18) 0.0493 1.0000 Uani D U . . . . .
F4 F 0.9436(5) 0.4105(3) 0.5508(2) 0.0845 1.0000 Uani D U . . . . .
F5 F 1.1300(4) 0.4835(5) 0.5325(3) 0.0915 1.0000 Uani D U . . . . .
P6 P 0.5000 1.0000 0.5000 0.0311 1.0000 Uani DS U . . . . .
F7 F 0.5096(4) 0.8549(3) 0.5162(2) 0.0537 1.0000 Uani D U . . . . .
F8 F 0.4229(5) 1.0190(3) 0.5621(2) 0.0725 1.0000 Uani D U . . . . .
F9 F 0.6225(5) 1.0242(5) 0.5386(3) 0.0838 1.0000 Uani D U . . . . .
P10 P 0.56974(11) 0.43723(12) 0.65668(6) 0.0221 1.0000 Uani . . . . . . .
C11 C 0.6508(5) 0.2998(5) 0.6872(3) 0.0322 1.0000 Uani . . . . . . .
C12 C 0.7348(6) 0.2333(5) 0.6405(3) 0.0467 1.0000 Uani . . . . . . .
C13 C 0.4790(5) 0.3794(5) 0.5890(3) 0.0301 1.0000 Uani . . . . . . .
C14 C 0.3640(5) 0.3090(6) 0.6074(3) 0.0399 1.0000 Uani . . . . . . .
C15 C 0.6872(5) 0.5329(4) 0.6199(3) 0.0324 1.0000 Uani . . . . . . .
C16 C 0.7897(5) 0.5688(6) 0.6680(4) 0.0472 1.0000 Uani . . . . . . .
P17 P 0.37124(11) 0.68596(11) 0.68044(6) 0.0236 1.0000 Uani . . . . . . .
C18 C 0.2209(5) 0.7125(6) 0.7127(3) 0.0442 1.0000 Uani . . . . . . .
C19 C 0.1363(6) 0.6022(7) 0.7070(4) 0.0576 1.0000 Uani . . . . . . .
C20 C 0.3421(5) 0.6698(5) 0.5952(2) 0.0303 1.0000 Uani . . . . . . .
C21 C 0.2500(5) 0.7643(5) 0.5667(3) 0.0347 1.0000 Uani . . . . . . .
C22 C 0.4464(6) 0.8358(5) 0.6927(3) 0.0451 1.0000 Uani . . . . . . .
S23 S 0.56206(10) 0.41591(10) 0.82078(5) 0.0222 1.0000 Uani . . . . . . .
C24 C 0.4947(4) 0.5195(4) 0.8724(2) 0.0199 1.0000 Uani . . . . . . .
S25 S 0.39981(12) 0.62213(12) 0.83213(6) 0.0307 1.0000 Uani . . . . . . .
N26 N 0.5142(4) 0.5214(4) 0.9342(2) 0.0253 1.0000 Uani . . . . . . .
C27 C 0.4649(5) 0.6200(5) 0.9753(2) 0.0306 1.0000 Uani . . . . . . .
C28 C 0.4032(5) 0.5664(5) 1.0317(3) 0.0300 1.0000 Uani . . . . . . .
C29 C 0.5779(6) 0.8438(6) 0.6775(4) 0.0585 1.0000 Uani . . . . . . .
H111 H 0.6980 0.3253 0.7249 0.0373 1.0000 Uiso R . . . . . .
H112 H 0.5888 0.2416 0.7000 0.0370 1.0000 Uiso R . . . . . .
H121 H 0.7821 0.1709 0.6616 0.0679 1.0000 Uiso R . . . . . .
H122 H 0.7887 0.2907 0.6200 0.0680 1.0000 Uiso R . . . . . .
H123 H 0.6853 0.1936 0.6082 0.0677 1.0000 Uiso R . . . . . .
H131 H 0.4532 0.4504 0.5640 0.0361 1.0000 Uiso R . . . . . .
H132 H 0.5278 0.3248 0.5632 0.0361 1.0000 Uiso R . . . . . .
H141 H 0.3144 0.2919 0.5706 0.0591 1.0000 Uiso R . . . . . .
H142 H 0.3184 0.3575 0.6375 0.0591 1.0000 Uiso R . . . . . .
H143 H 0.3869 0.2315 0.6275 0.0591 1.0000 Uiso R . . . . . .
H151 H 0.6505 0.6070 0.6026 0.0366 1.0000 Uiso R . . . . . .
H152 H 0.7233 0.4852 0.5864 0.0365 1.0000 Uiso R . . . . . .
H161 H 0.8357 0.6376 0.6522 0.0692 1.0000 Uiso R . . . . . .
H162 H 0.7526 0.5926 0.7070 0.0692 1.0000 Uiso R . . . . . .
H163 H 0.8438 0.4997 0.6759 0.0692 1.0000 Uiso R . . . . . .
H181 H 0.2310 0.7325 0.7577 0.0510 1.0000 Uiso R . . . . . .
H182 H 0.1851 0.7823 0.6898 0.0509 1.0000 Uiso R . . . . . .
H191 H 0.0515 0.6284 0.7081 0.0862 1.0000 Uiso R . . . . . .
H192 H 0.1531 0.5464 0.7421 0.0863 1.0000 Uiso R . . . . . .
H193 H 0.1495 0.5599 0.6681 0.0859 1.0000 Uiso R . . . . . .
H201 H 0.4188 0.6803 0.5739 0.0350 1.0000 Uiso R . . . . . .
H202 H 0.3124 0.5865 0.5876 0.0349 1.0000 Uiso R . . . . . .
H211 H 0.2457 0.7577 0.5208 0.0488 1.0000 Uiso R . . . . . .
H212 H 0.2727 0.8472 0.5779 0.0491 1.0000 Uiso R . . . . . .
H213 H 0.1687 0.7468 0.5821 0.0492 1.0000 Uiso R . . . . . .
H221 H 0.4359 0.8624 0.7362 0.0564 1.0000 Uiso R . . . . . .
H222 H 0.4027 0.8932 0.6631 0.0560 1.0000 Uiso R . . . . . .
H271 H 0.5321 0.6732 0.9891 0.0383 1.0000 Uiso R . . . . . .
H272 H 0.4044 0.6687 0.9514 0.0379 1.0000 Uiso R . . . . . .
H281 H 0.3839 0.6344 1.0602 0.0340 1.0000 Uiso R . . . . . .
H282 H 0.3268 0.5239 1.0191 0.0341 1.0000 Uiso R . . . . . .
H291 H 0.6176 0.9080 0.7024 0.0912 1.0000 Uiso R . . . . . .
H292 H 0.6170 0.7650 0.6869 0.0909 1.0000 Uiso R . . . . . .
H293 H 0.5859 0.8619 0.6331 0.0910 1.0000 Uiso R . . . . . .

loop_
_atom_site_aniso_label
_atom_site_aniso_U_11
_atom_site_aniso_U_22
_atom_site_aniso_U_33
_atom_site_aniso_U_23
_atom_site_aniso_U_13
_atom_site_aniso_U_12
Pt1 0.01903(11) 0.02210(12) 0.01372(11) -0.00034(6) -0.00041(7) 0.00181(5)
P2 0.0278(9) 0.0259(8) 0.0294(10) -0.0015(7) 0.0069(8) -0.0030(8)
F3 0.066(2) 0.0316(13) 0.051(2) -0.0128(13) 0.0193(18) -0.0057(14)
F4 0.140(4) 0.0321(14) 0.084(3) 0.0114(18) 0.078(3) 0.005(2)
F5 0.057(2) 0.096(3) 0.119(5) -0.036(3) -0.042(2) 0.0243(18)
P6 0.0326(10) 0.0267(7) 0.0344(11) -0.0037(8) 0.0070(8) -0.0067(8)
F7 0.078(3) 0.0287(10) 0.055(2) 0.0006(13) 0.0214(19) 0.0020(14)
F8 0.112(3) 0.0391(18) 0.069(3) -0.0063(19) 0.057(3) -0.001(2)
F9 0.065(2) 0.087(3) 0.097(4) 0.005(3) -0.035(2) -0.027(2)
P10 0.0231(6) 0.0255(5) 0.0178(6) -0.0024(5) 0.0011(5) 0.0001(4)
C11 0.037(3) 0.029(2) 0.031(3) -0.002(2) 0.001(2) 0.010(2)
C12 0.055(4) 0.040(3) 0.045(4) -0.008(3) 0.006(3) 0.023(3)
C13 0.033(3) 0.033(3) 0.024(3) -0.009(2) 0.003(2) -0.003(2)
C14 0.031(3) 0.048(3) 0.041(3) -0.012(3) 0.003(2) -0.009(2)
C15 0.033(3) 0.034(3) 0.031(3) -0.006(2) 0.010(2) -0.0026(19)
C16 0.030(3) 0.055(3) 0.057(4) -0.009(3) 0.007(3) -0.015(3)
P17 0.0247(6) 0.0270(6) 0.0190(6) 0.0025(5) -0.0036(5) 0.0025(4)
C18 0.035(3) 0.064(4) 0.035(3) 0.018(3) 0.011(2) 0.025(3)
C19 0.030(3) 0.088(5) 0.055(4) 0.031(4) 0.005(3) -0.004(3)
C20 0.031(3) 0.038(3) 0.022(3) 0.011(2) -0.005(2) -0.003(2)
C21 0.030(3) 0.046(3) 0.027(3) 0.010(2) -0.010(2) -0.002(2)
C22 0.062(4) 0.026(3) 0.047(4) -0.001(2) -0.022(3) 0.004(2)
S23 0.0246(5) 0.0266(6) 0.0155(5) -0.0021(4) -0.0003(4) 0.0055(4)
C24 0.024(2) 0.024(2) 0.011(2) -0.0015(16) 0.0003(17) -0.0012(16)
S25 0.0385(7) 0.0374(7) 0.0162(6) 0.0007(5) -0.0001(5) 0.0185(5)
N26 0.033(2) 0.028(2) 0.015(2) 0.0004(15) -0.0014(17) 0.0069(16)
C27 0.046(3) 0.026(2) 0.020(2) -0.0056(19) -0.004(2) 0.007(2)
C28 0.029(3) 0.034(2) 0.026(3) -0.006(2) -0.008(2) 0.013(2)
C29 0.060(4) 0.037(3) 0.077(6) 0.007(3) -0.031(4) -0.012(3)

loop_
_atom_type_symbol
_atom_type_scat_dispersion_real
_atom_type_scat_dispersion_imag
_atom_type_scat_Cromer_Mann_a1
_atom_type_scat_Cromer_Mann_b1
_atom_type_scat_Cromer_Mann_a2
_atom_type_scat_Cromer_Mann_b2
_atom_type_scat_Cromer_Mann_a3
_atom_type_scat_Cromer_Mann_b3
_atom_type_scat_Cromer_Mann_a4
_atom_type_scat_Cromer_Mann_b4
_atom_type_scat_Cromer_Mann_c
_atom_type_scat_source
C 0.0033 0.0016 2.3100 20.8439 1.0200 10.2075 1.5886 0.5687 0.8650 51.6512 0.2156 'International Tables Vol C 4.2.6.8 and 6.1.1.4'
H 0.0000 0.0000 0.4930 10.5109 0.3229 26.1257 0.1402 3.1424 0.0408 57.7998 0.0030 'International Tables Vol C 4.2.6.8 and 6.1.1.4'
P 0.1023 0.0942 6.4345 1.9067 4.1791 27.1570 1.7800 0.5260 1.4908 68.1645 1.1149 'International Tables Vol C 4.2.6.8 and 6.1.1.4'
S 0.1246 0.1234 6.9053 1.4679 5.2034 22.2151 1.4379 0.2536 1.5863 56.1720 0.8669 'International Tables Vol C 4.2.6.8 and 6.1.1.4'
N 0.0061 0.0033 12.2126 0.0057 3.1322 9.8933 2.0125 28.9975 1.1663 0.5826 -11.5290 'International Tables Vol C 4.2.6.8 and 6.1.1.4'
F 0.0171 0.0103 3.5392 10.2825 2.6412 4.2944 1.5170 0.2615 1.0243 26.1476 0.2776 'International Tables Vol C 4.2.6.8 and 6.1.1.4'
Pt -1.7033 8.3905 27.0059 1.5129 17.7639 8.8117 15.7131 0.4246 5.7837 38.6103 11.6883 'International Tables Vol C 4.2.6.8 and 6.1.1.4'

loop_
_geom_angle_atom_site_label_1
_geom_angle_site_symmetry_1
_geom_angle_atom_site_label_2
_geom_angle_site_symmetry_2
_geom_angle_atom_site_label_3
_geom_angle_site_symmetry_3
_geom_angle
_geom_angle_publ_flag
P10 . Pt1 . P17 . 99.91(5) yes
P10 . Pt1 . S23 . 95.92(4) yes
P17 . Pt1 . S23 . 163.71(4) yes
P10 . Pt1 . C24 . 132.71(9) yes
P17 . Pt1 . C24 . 126.51(10) yes
S23 . Pt1 . C24 . 37.26(9) yes
P10 . Pt1 . S25 . 169.56(4) yes
P17 . Pt1 . S25 . 89.78(4) yes
S23 . Pt1 . S25 . 74.18(4) yes
C24 . Pt1 . S25 . 37.10(10) yes
F3 2_766 P2 . F4 2_766 90.4(2) yes
F3 2_766 P2 . F5 2_766 91.2(2) yes
F4 2_766 P2 . F5 2_766 90.0(4) yes
F3 2_766 P2 . F3 . 179.993 yes
F4 2_766 P2 . F3 . 89.6(2) yes
F5 2_766 P2 . F3 . 88.8(2) yes
F3 2_766 P2 . F4 . 89.6(2) yes
F4 2_766 P2 . F4 . 179.993 yes
F5 2_766 P2 . F4 . 90.0(4) yes
F3 . P2 . F4 . 90.4(2) yes
F3 2_766 P2 . F5 . 88.8(2) yes
F4 2_766 P2 . F5 . 90.0(4) yes
F5 2_766 P2 . F5 . 179.993 yes
F3 . P2 . F5 . 91.2(2) yes
F4 . P2 . F5 . 90.0(4) yes
F7 2_676 P6 . F8 2_676 89.13(19) yes
F7 2_676 P6 . F9 2_676 90.1(2) yes
F8 2_676 P6 . F9 2_676 90.9(3) yes
F7 2_676 P6 . F7 . 179.993 yes
F8 2_676 P6 . F7 . 90.87(19) yes
F9 2_676 P6 . F7 . 89.9(2) yes
F7 2_676 P6 . F8 . 90.87(19) yes
F8 2_676 P6 . F8 . 179.993 yes
F9 2_676 P6 . F8 . 89.1(3) yes
F7 . P6 . F8 . 89.13(19) yes
F7 2_676 P6 . F9 . 89.9(2) yes
F8 2_676 P6 . F9 . 89.1(3) yes
F9 2_676 P6 . F9 . 179.993 yes
F7 . P6 . F9 . 90.1(2) yes
F8 . P6 . F9 . 90.9(3) yes
Pt1 . P10 . C11 . 110.29(18) yes
Pt1 . P10 . C13 . 118.86(17) yes
C11 . P10 . C13 . 104.3(2) yes
Pt1 . P10 . C15 . 113.18(17) yes
C11 . P10 . C15 . 105.3(3) yes
C13 . P10 . C15 . 103.7(3) yes
P10 . C11 . C12 . 116.3(4) yes
P10 . C11 . H111 . 107.4 no
C12 . C11 . H111 . 109.8 no
P10 . C11 . H112 . 106.5 no
C12 . C11 . H112 . 108.0 no
H111 . C11 . H112 . 108.6 no
C11 . C12 . H121 . 110.9 no
C11 . C12 . H122 . 111.6 no
H121 . C12 . H122 . 109.4 no
C11 . C12 . H123 . 109.0 no
H121 . C12 . H123 . 107.8 no
H122 . C12 . H123 . 108.0 no
P10 . C13 . C14 . 114.0(4) yes
P10 . C13 . H131 . 107.5 no
C14 . C13 . H131 . 107.5 no
P10 . C13 . H132 . 110.3 no
C14 . C13 . H132 . 108.0 no
H131 . C13 . H132 . 109.4 no
C13 . C14 . H141 . 110.2 no
C13 . C14 . H142 . 109.8 no
H141 . C14 . H142 . 110.2 no
C13 . C14 . H143 . 109.5 no
H141 . C14 . H143 . 109.0 no
H142 . C14 . H143 . 108.2 no
P10 . C15 . C16 . 111.7(4) yes
P10 . C15 . H151 . 109.6 no
C16 . C15 . H151 . 109.4 no
P10 . C15 . H152 . 108.1 no
C16 . C15 . H152 . 108.1 no
H151 . C15 . H152 . 109.9 no
C15 . C16 . H161 . 110.2 no
C15 . C16 . H162 . 108.3 no
H161 . C16 . H162 . 109.0 no
C15 . C16 . H163 . 110.7 no
H161 . C16 . H163 . 109.5 no
H162 . C16 . H163 . 109.2 no
Pt1 . P17 . C18 . 110.43(19) yes
Pt1 . P17 . C20 . 121.24(17) yes
C18 . P17 . C20 . 104.1(3) yes
Pt1 . P17 . C22 . 109.97(18) yes
C18 . P17 . C22 . 102.5(3) yes
C20 . P17 . C22 . 106.9(3) yes
P17 . C18 . C19 . 113.9(5) yes
P17 . C18 . H181 . 108.3 no
C19 . C18 . H181 . 107.9 no
P17 . C18 . H182 . 107.1 no
C19 . C18 . H182 . 109.4 no
H181 . C18 . H182 . 110.2 no
C18 . C19 . H191 . 110.7 no
C18 . C19 . H192 . 108.9 no
H191 . C19 . H192 . 109.2 no
C18 . C19 . H193 . 109.9 no
H191 . C19 . H193 . 108.8 no
H192 . C19 . H193 . 109.2 no
P17 . C20 . C21 . 114.6(4) yes
P17 . C20 . H201 . 108.1 no
C21 . C20 . H201 . 108.0 no
P17 . C20 . H202 . 107.6 no
C21 . C20 . H202 . 109.6 no
H201 . C20 . H202 . 109.0 no
C20 . C21 . H211 . 110.8 no
C20 . C21 . H212 . 111.0 no
H211 . C21 . H212 . 108.7 no
C20 . C21 . H213 . 109.7 no
H211 . C21 . H213 . 107.1 no
H212 . C21 . H213 . 109.5 no
P17 . C22 . C29 . 117.1(4) yes
P17 . C22 . H221 . 109.3 no
C29 . C22 . H221 . 108.9 no
P17 . C22 . H222 . 104.7 no
C29 . C22 . H222 . 106.6 no
H221 . C22 . H222 . 110.0 no
Pt1 . S23 . C24 . 86.55(16) yes
S23 . C24 . Pt1 . 56.19(13) yes
S23 . C24 . S25 . 111.3(3) yes
Pt1 . C24 . S25 . 55.50(13) yes
S23 . C24 . N26 . 124.7(4) yes
Pt1 . C24 . N26 . 173.7(3) yes
S25 . C24 . N26 . 124.0(3) yes
C24 . S25 . Pt1 . 87.40(16) yes
C28 2_667 N26 . C24 . 123.6(4) yes
C28 2_667 N26 . C27 . 113.6(4) yes
C24 . N26 . C27 . 122.5(4) yes
N26 . C27 . C28 . 111.4(4) yes
N26 . C27 . H271 . 108.3 no
C28 . C27 . H271 . 110.1 no
N26 . C27 . H272 . 109.6 no
C28 . C27 . H272 . 107.8 no
H271 . C27 . H272 . 109.6 no
C27 . C28 . N26 2_667 110.5(4) yes
C27 . C28 . H281 . 107.8 no
N26 2_667 C28 . H281 . 108.7 no
C27 . C28 . H282 . 111.1 no
N26 2_667 C28 . H282 . 109.8 no
H281 . C28 . H282 . 108.8 no
C22 . C29 . H291 . 110.6 no
C22 . C29 . H292 . 109.4 no
H291 . C29 . H292 . 109.1 no
C22 . C29 . H293 . 109.4 no
H291 . C29 . H293 . 109.4 no
H292 . C29 . H293 . 109.0 no

loop_
_geom_bond_atom_site_label_1
_geom_bond_site_symmetry_1
_geom_bond_atom_site_label_2
_geom_bond_site_symmetry_2
_geom_bond_distance
_geom_bond_publ_flag
Pt1 . P10 . 2.2788(12) yes
Pt1 . P17 . 2.2743(12) yes
Pt1 . S23 . 2.3750(11) yes
Pt1 . C24 . 2.853(5) yes
Pt1 . S25 . 2.3538(12) yes
P2 . F3 2_766 1.603(3) yes
P2 . F4 2_766 1.573(3) yes
P2 . F5 2_766 1.571(4) yes
P2 . F3 . 1.603(3) yes
P2 . F4 . 1.573(3) yes
P2 . F5 . 1.571(4) yes
P6 . F7 2_676 1.600(3) yes
P6 . F8 2_676 1.581(4) yes
P6 . F9 2_676 1.569(4) yes
P6 . F7 . 1.600(3) yes
P6 . F8 . 1.581(4) yes
P6 . F9 . 1.569(4) yes
P10 . C11 . 1.832(5) yes
P10 . C13 . 1.824(5) yes
P10 . C15 . 1.829(5) yes
C11 . C12 . 1.534(7) yes
C11 . H111 . 0.973 no
C11 . H112 . 0.964 no
C12 . H121 . 0.951 no
C12 . H122 . 0.961 no
C12 . H123 . 0.959 no
C13 . C14 . 1.523(7) yes
C13 . H131 . 0.965 no
C13 . H132 . 0.967 no
C14 . H141 . 0.952 no
C14 . H142 . 0.966 no
C14 . H143 . 0.966 no
C15 . C16 . 1.538(9) yes
C15 . H151 . 0.960 no
C15 . H152 . 0.962 no
C16 . H161 . 0.958 no
C16 . H162 . 0.957 no
C16 . H163 . 0.962 no
P17 . C18 . 1.812(5) yes
P17 . C20 . 1.820(5) yes
P17 . C22 . 1.825(6) yes
C18 . C19 . 1.506(9) yes
C18 . H181 . 0.973 no
C18 . H182 . 0.968 no
C19 . H191 . 0.968 no
C19 . H192 . 0.965 no
C19 . H193 . 0.949 no
C20 . C21 . 1.541(7) yes
C20 . H201 . 0.964 no
C20 . H202 . 0.964 no
C21 . H211 . 0.967 no
C21 . H212 . 0.954 no
C21 . H213 . 0.969 no
C22 . C29 . 1.479(10) yes
C22 . H221 . 0.968 no
C22 . H222 . 0.990 no
S23 . C24 . 1.731(5) yes
C24 . S25 . 1.723(5) yes
C24 . N26 . 1.309(6) yes
N26 . C28 2_667 1.479(6) yes
N26 . C27 . 1.478(6) yes
C27 . C28 . 1.491(8) yes
C27 . H271 . 0.969 no
C27 . H272 . 0.974 no
C28 . H281 . 0.972 no
C28 . H282 . 0.983 no
C29 . H291 . 0.964 no
C29 . H292 . 0.967 no
C29 . H293 . 0.960 no
